data_7026840
loop_
_publ_author_name
'Blagg, Robin J.'
'Connelly, Neil G.'
'Haddow, Mairi F.'
'Hamilton, Alex'
'Lusi, Matteo'
'Orpen, A. Guy'
'Ridgway, Benjamin M.'

_publ_section_title
;
 Isomerism in rhodium(I) N,S-donor heteroscorpionates: ring substituent
 and ancillary ligand effects.
;
_journal_issue 48
_journal_name_full 'Dalton transactions (Cambridge, England : 2003)'
_journal_page_first 11616
_journal_page_last 11627
_journal_paper_doi 10.1039/c0dt00774a
_journal_volume 39
_journal_year 2010
_chemical_formula_moiety 'C17 H24 B N8 O2 Rh S2'
_chemical_formula_sum 'C17 H24 B N8 O2 Rh S2'
_chemical_formula_weight 550.28
_chemical_name_systematic
;
?
;
_space_group_IT_number 14
_symmetry_cell_setting monoclinic
_symmetry_space_group_name_Hall '-P 2yn'
_symmetry_space_group_name_H-M 'P 1 21/n 1'
_atom_sites_solution_hydrogens geom
_atom_sites_solution_primary direct
_atom_sites_solution_secondary difmap
_audit_creation_method SHELXL-97
_cell_angle_alpha 90.00
_cell_angle_beta 100.893(1)
_cell_angle_gamma 90.00
_cell_formula_units_Z 4
_cell_length_a 10.6356(5)
_cell_length_b 16.6124(7)
_cell_length_c 13.7050(6)
_cell_measurement_reflns_used 5888
_cell_measurement_temperature 173(2)
_cell_measurement_theta_max 27.5002
_cell_measurement_theta_min 2.231
_cell_volume 2377.81(18)
_computing_cell_refinement 'SMART v5.054 (Bruker-AXS, 1997-1998)'
_computing_data_collection 'SMART v5.054 (Bruker-AXS, 1997-1998)'
_computing_data_reduction 'SAINT v7.06A (Bruker-AXS, 1997-2003)'
_computing_molecular_graphics 'Bruker SHELXTL'
_computing_publication_material 'Bruker SHELXTL'
_computing_structure_refinement 'SHELXL-97 (Sheldrick, 1997)'
_computing_structure_solution 'SHELXS-97 (Sheldrick, 1990)'
_diffrn_ambient_temperature 173(2)
_diffrn_measured_fraction_theta_full 0.998
_diffrn_measured_fraction_theta_max 0.998
_diffrn_measurement_device_type 'Bruker-AXS Platform'
_diffrn_measurement_method '\w scans'
_diffrn_radiation_monochromator graphite
_diffrn_radiation_source 'fine-focus sealed tube'
_diffrn_radiation_type MoK\a
_diffrn_radiation_wavelength 0.71073
_diffrn_reflns_av_R_equivalents 0.0373
_diffrn_reflns_av_sigmaI/netI 0.0467
_diffrn_reflns_limit_h_max 9
_diffrn_reflns_limit_h_min -13
_diffrn_reflns_limit_k_max 21
_diffrn_reflns_limit_k_min -13
_diffrn_reflns_limit_l_max 17
_diffrn_reflns_limit_l_min -14
_diffrn_reflns_number 12253
_diffrn_reflns_theta_full 27.50
_diffrn_reflns_theta_max 27.50
_diffrn_reflns_theta_min 1.95
_exptl_absorpt_coefficient_mu 0.924
_exptl_absorpt_correction_T_max 0.831
_exptl_absorpt_correction_T_min 0.705
_exptl_absorpt_correction_type multi-scan
_exptl_absorpt_process_details 'SADABS V2.03'
_exptl_crystal_colour yellow
_exptl_crystal_density_diffrn 1.537
_exptl_crystal_density_method 'not measured'
_exptl_crystal_description block
_exptl_crystal_F_000 1120
_exptl_crystal_size_max 0.2
_exptl_crystal_size_mid 0.2
_exptl_crystal_size_min 0.2
_refine_diff_density_max 0.407
_refine_diff_density_min -0.417
_refine_diff_density_rms 0.072
_refine_ls_extinction_method none
_refine_ls_goodness_of_fit_ref 0.990
_refine_ls_hydrogen_treatment constr
_refine_ls_matrix_type full
_refine_ls_number_parameters 286
_refine_ls_number_reflns 5463
_refine_ls_number_restraints 0
_refine_ls_restrained_S_all 0.990
_refine_ls_R_factor_all 0.0517
_refine_ls_R_factor_gt 0.0312
_refine_ls_shift/su_max 0.001
_refine_ls_shift/su_mean 0.000
_refine_ls_structure_factor_coef Fsqd
_refine_ls_weighting_details 'calc w=1/[\s^2^(Fo^2^)+(0.0338P)^2^+0.0000P] where P=(Fo^2^+2Fc^2^)/3'
_refine_ls_weighting_scheme calc
_refine_ls_wR_factor_gt 0.0660
_refine_ls_wR_factor_ref 0.0720
_reflns_number_gt 4157
_reflns_number_total 5463
_reflns_threshold_expression >2sigma(I)
_cod_data_source_file c0dt00774a.txt
_cod_data_source_block 10
_cod_original_sg_symbol_H-M P21/n
_cod_database_code 7026840

loop_
_symmetry_equiv_pos_as_xyz
'x, y, z'
'-x+1/2, y+1/2, -z+1/2'
'-x, -y, -z'
'x-1/2, -y-1/2, z-1/2'

loop_
_atom_site_label
_atom_site_type_symbol
_atom_site_fract_x
_atom_site_fract_y
_atom_site_fract_z
_atom_site_U_iso_or_equiv
_atom_site_adp_type
_atom_site_occupancy
_atom_site_symmetry_multiplicity
_atom_site_calc_flag
_atom_site_refinement_flags
Rh1 Rh 0.489348(18) 0.940413(12) 0.136805(14) 0.02710(7) Uani 1 1 d .
S1 S 0.32143(7) 1.03043(4) 0.07481(5) 0.03744(17) Uani 1 1 d .
S2 S 0.55886(6) 0.83486(4) 0.40725(5) 0.03652(17) Uani 1 1 d .
N1 N 0.29221(17) 0.85789(11) 0.23351(14) 0.0260(4) Uani 1 1 d .
N2 N 0.35938(18) 0.85172(12) 0.15757(14) 0.0274(5) Uani 1 1 d .
N3 N 0.20741(17) 1.00111(11) 0.23882(14) 0.0259(4) Uani 1 1 d .
N4 N 0.10702(19) 1.03347(12) 0.27891(16) 0.0323(5) Uani 1 1 d .
N5 N 0.12138(18) 1.09508(12) 0.13886(15) 0.0288(5) Uani 1 1 d .
N6 N 0.42678(18) 0.97000(11) 0.33471(14) 0.0247(4) Uani 1 1 d .
N7 N 0.4443(2) 1.05342(11) 0.33273(15) 0.0292(5) Uani 1 1 d .
N8 N 0.62181(18) 0.99347(12) 0.40786(14) 0.0252(4) Uani 1 1 d .
O1 O 0.6616(2) 1.08144(13) 0.13886(16) 0.0622(6) Uani 1 1 d .
O2 O 0.7093(2) 0.82347(14) 0.16736(17) 0.0625(6) Uani 1 1 d .
B1 B 0.2909(3) 0.93345(17) 0.2982(2) 0.0266(6) Uani 1 1 d .
H1 H 0.2533 0.9190 0.3575 0.032 Uiso 1 1 calc R
C1 C 0.5980(3) 1.02579(18) 0.13270(19) 0.0394(7) Uani 1 1 d .
C2 C 0.6260(3) 0.86789(18) 0.1592(2) 0.0404(7) Uani 1 1 d .
C3 C 0.2245(2) 0.78882(14) 0.23778(18) 0.0292(6) Uani 1 1 d .
C4 C 0.2482(2) 0.73903(15) 0.1637(2) 0.0359(6) Uani 1 1 d .
H4 H 0.2133 0.6869 0.1484 0.043 Uiso 1 1 calc R
C5 C 0.3328(2) 0.77927(15) 0.11518(19) 0.0340(6) Uani 1 1 d .
C6 C 0.1386(3) 0.77522(16) 0.3109(2) 0.0421(7) Uani 1 1 d .
H6A H 0.1871 0.7833 0.3784 0.063 Uiso 1 1 calc R
H6B H 0.1054 0.7201 0.3041 0.063 Uiso 1 1 calc R
H6C H 0.0671 0.8134 0.2980 0.063 Uiso 1 1 calc R
C7 C 0.3901(3) 0.75295(17) 0.0289(2) 0.0471(7) Uani 1 1 d .
H7A H 0.4376 0.7978 0.0068 0.071 Uiso 1 1 calc R
H7B H 0.3218 0.7360 -0.0256 0.071 Uiso 1 1 calc R
H7C H 0.4485 0.7078 0.0490 0.071 Uiso 1 1 calc R
C8 C 0.2162(2) 1.03945(14) 0.15513(18) 0.0269(5) Uani 1 1 d .
C9 C 0.0584(2) 1.08916(15) 0.2170(2) 0.0329(6) Uani 1 1 d .
C10 C -0.0494(2) 1.14292(17) 0.2297(2) 0.0492(8) Uani 1 1 d .
H10A H -0.0825 1.1264 0.2887 0.074 Uiso 1 1 calc R
H10B H -0.1178 1.1391 0.1710 0.074 Uiso 1 1 calc R
H10C H -0.0189 1.1986 0.2378 0.074 Uiso 1 1 calc R
C11 C 0.0936(3) 1.14967(15) 0.0534(2) 0.0385(6) Uani 1 1 d .
H11A H 0.1746 1.1633 0.0315 0.046 Uiso 1 1 calc R
H11B H 0.0566 1.2002 0.0738 0.046 Uiso 1 1 calc R
C12 C 0.0012(3) 1.11297(19) -0.0330(2) 0.0643(10) Uani 1 1 d .
H12A H 0.0396 1.0646 -0.0561 0.096 Uiso 1 1 calc R
H12B H -0.0172 1.1521 -0.0873 0.096 Uiso 1 1 calc R
H12C H -0.0785 1.0985 -0.0113 0.096 Uiso 1 1 calc R
C13 C 0.5334(2) 0.93332(14) 0.38213(16) 0.0255(5) Uani 1 1 d .
C14 C 0.5635(2) 1.06469(14) 0.37657(17) 0.0285(5) Uani 1 1 d .
C15 C 0.6263(3) 1.14522(15) 0.3902(2) 0.0402(7) Uani 1 1 d .
H15A H 0.5650 1.1868 0.3615 0.060 Uiso 1 1 calc R
H15B H 0.7000 1.1461 0.3567 0.060 Uiso 1 1 calc R
H15C H 0.6552 1.1557 0.4612 0.060 Uiso 1 1 calc R
C16 C 0.7546(2) 0.98072(16) 0.45761(19) 0.0347(6) Uani 1 1 d .
H16A H 0.7570 0.9393 0.5098 0.042 Uiso 1 1 calc R
H16B H 0.7888 1.0314 0.4904 0.042 Uiso 1 1 calc R
C17 C 0.8391(2) 0.95427(16) 0.3862(2) 0.0438(7) Uani 1 1 d .
H17A H 0.8079 0.9029 0.3558 0.066 Uiso 1 1 calc R
H17B H 0.9273 0.9477 0.4224 0.066 Uiso 1 1 calc R
H17C H 0.8369 0.9951 0.3343 0.066 Uiso 1 1 calc R

loop_
_atom_site_aniso_label
_atom_site_aniso_U_11
_atom_site_aniso_U_22
_atom_site_aniso_U_33
_atom_site_aniso_U_23
_atom_site_aniso_U_13
_atom_site_aniso_U_12
Rh1 0.02784(11) 0.02805(12) 0.02535(10) -0.00405(8) 0.00492(7) -0.00054(9)
S1 0.0465(4) 0.0377(4) 0.0303(4) 0.0063(3) 0.0127(3) 0.0137(3)
S2 0.0394(4) 0.0246(4) 0.0422(4) 0.0078(3) -0.0009(3) -0.0008(3)
N1 0.0260(10) 0.0226(11) 0.0272(11) -0.0016(8) -0.0007(8) -0.0026(9)
N2 0.0280(11) 0.0250(12) 0.0281(11) -0.0033(9) 0.0023(8) 0.0004(9)
N3 0.0236(10) 0.0253(12) 0.0281(11) -0.0036(8) 0.0035(8) 0.0009(8)
N4 0.0248(11) 0.0310(12) 0.0431(13) -0.0023(10) 0.0113(9) -0.0015(9)
N5 0.0254(11) 0.0228(11) 0.0362(12) -0.0024(9) 0.0011(9) 0.0012(9)
N6 0.0289(11) 0.0183(10) 0.0259(10) -0.0022(8) 0.0025(8) -0.0020(8)
N7 0.0344(11) 0.0209(11) 0.0316(11) -0.0024(9) 0.0046(9) -0.0022(9)
N8 0.0265(10) 0.0241(11) 0.0238(10) -0.0029(8) 0.0016(8) -0.0009(9)
O1 0.0681(15) 0.0650(16) 0.0534(14) -0.0070(11) 0.0113(11) -0.0358(13)
O2 0.0457(13) 0.0675(16) 0.0739(16) -0.0025(12) 0.0105(11) 0.0246(12)
B1 0.0271(14) 0.0271(16) 0.0253(14) 0.0010(11) 0.0044(11) -0.0021(12)
C1 0.0397(16) 0.0492(18) 0.0304(15) -0.0034(13) 0.0096(12) -0.0067(14)
C2 0.0357(15) 0.0479(19) 0.0384(16) -0.0063(13) 0.0092(12) -0.0004(14)
C3 0.0244(12) 0.0234(14) 0.0347(14) 0.0048(11) -0.0070(10) -0.0017(10)
C4 0.0346(14) 0.0215(14) 0.0463(17) -0.0042(12) -0.0061(12) -0.0019(11)
C5 0.0331(14) 0.0278(15) 0.0362(15) -0.0066(11) -0.0059(11) 0.0027(11)
C6 0.0405(16) 0.0351(17) 0.0484(18) 0.0100(13) 0.0028(13) -0.0096(13)
C7 0.0570(19) 0.0358(17) 0.0470(18) -0.0181(13) 0.0062(14) 0.0005(14)
C8 0.0273(13) 0.0214(13) 0.0300(13) -0.0033(10) 0.0004(10) 0.0004(10)
C9 0.0242(13) 0.0243(14) 0.0491(17) -0.0055(12) 0.0043(11) -0.0021(11)
C10 0.0319(15) 0.0378(17) 0.081(2) 0.0026(16) 0.0193(15) 0.0066(13)
C11 0.0417(15) 0.0257(15) 0.0449(16) 0.0042(12) 0.0000(13) 0.0062(12)
C12 0.070(2) 0.047(2) 0.061(2) 0.0130(16) -0.0265(17) 0.0018(17)
C13 0.0300(13) 0.0260(14) 0.0201(12) 0.0003(9) 0.0036(9) -0.0005(10)
C14 0.0336(13) 0.0244(14) 0.0271(13) -0.0062(10) 0.0048(10) -0.0010(11)
C15 0.0393(15) 0.0293(15) 0.0500(17) -0.0053(13) 0.0036(13) -0.0076(12)
C16 0.0284(13) 0.0359(16) 0.0360(15) -0.0030(12) -0.0031(11) -0.0032(12)
C17 0.0315(15) 0.0489(19) 0.0515(18) 0.0021(14) 0.0089(13) -0.0007(13)

loop_
_atom_type_symbol
_atom_type_description
_atom_type_scat_dispersion_real
_atom_type_scat_dispersion_imag
_atom_type_scat_source
C C 0.0033 0.0016 'International Tables Vol C Tables 4.2.6.8 and 6.1.1.4'
H H 0.0000 0.0000 'International Tables Vol C Tables 4.2.6.8 and 6.1.1.4'
B B 0.0013 0.0007 'International Tables Vol C Tables 4.2.6.8 and 6.1.1.4'
N N 0.0061 0.0033 'International Tables Vol C Tables 4.2.6.8 and 6.1.1.4'
O O 0.0106 0.0060 'International Tables Vol C Tables 4.2.6.8 and 6.1.1.4'
S S 0.1246 0.1234 'International Tables Vol C Tables 4.2.6.8 and 6.1.1.4'
Rh Rh -1.1178 0.9187 'International Tables Vol C Tables 4.2.6.8 and 6.1.1.4'

loop_
_geom_angle_atom_site_label_1
_geom_angle_atom_site_label_2
_geom_angle_atom_site_label_3
_geom_angle
C1 Rh1 C2 91.65(12)
C1 Rh1 N2 172.29(10)
C2 Rh1 N2 92.13(10)
C1 Rh1 S1 86.40(9)
C2 Rh1 S1 168.47(8)
N2 Rh1 S1 91.20(6)
C8 S1 Rh1 111.40(8)
C3 N1 N2 108.96(19)
C3 N1 B1 126.9(2)
N2 N1 B1 124.10(19)
C5 N2 N1 107.3(2)
C5 N2 Rh1 131.89(17)
N1 N2 Rh1 120.41(14)
C8 N3 N4 109.75(19)
C8 N3 B1 131.9(2)
N4 N3 B1 118.24(19)
C9 N4 N3 104.9(2)
C8 N5 C9 106.3(2)
C8 N5 C11 125.8(2)
C9 N5 C11 127.9(2)
C13 N6 N7 110.83(19)
C13 N6 B1 128.7(2)
N7 N6 B1 119.86(19)
C14 N7 N6 104.69(19)
C14 N8 C13 107.6(2)
C14 N8 C16 127.8(2)
C13 N8 C16 124.7(2)
N1 B1 N6 113.1(2)
N1 B1 N3 110.67(19)
N6 B1 N3 106.72(19)
N1 B1 H1 108.7
N6 B1 H1 108.7
N3 B1 H1 108.7
O1 C1 Rh1 173.0(2)
O2 C2 Rh1 176.2(2)
N1 C3 C4 107.7(2)
N1 C3 C6 123.5(2)
C4 C3 C6 128.8(2)
C3 C4 C5 106.9(2)
C3 C4 H4 126.5
C5 C4 H4 126.5
N2 C5 C4 109.1(2)
N2 C5 C7 121.4(2)
C4 C5 C7 129.5(2)
C3 C6 H6A 109.5
C3 C6 H6B 109.5
H6A C6 H6B 109.5
C3 C6 H6C 109.5
H6A C6 H6C 109.5
H6B C6 H6C 109.5
C5 C7 H7A 109.5
C5 C7 H7B 109.5
H7A C7 H7B 109.5
C5 C7 H7C 109.5
H7A C7 H7C 109.5
H7B C7 H7C 109.5
N3 C8 N5 107.3(2)
N3 C8 S1 132.11(18)
N5 C8 S1 120.58(18)
N4 C9 N5 111.7(2)
N4 C9 C10 125.0(3)
N5 C9 C10 123.3(2)
C9 C10 H10A 109.5
C9 C10 H10B 109.5
H10A C10 H10B 109.5
C9 C10 H10C 109.5
H10A C10 H10C 109.5
H10B C10 H10C 109.5
N5 C11 C12 112.2(2)
N5 C11 H11A 109.2
C12 C11 H11A 109.2
N5 C11 H11B 109.2
C12 C11 H11B 109.2
H11A C11 H11B 107.9
C11 C12 H12A 109.5
C11 C12 H12B 109.5
H12A C12 H12B 109.5
C11 C12 H12C 109.5
H12A C12 H12C 109.5
H12B C12 H12C 109.5
N6 C13 N8 105.6(2)
N6 C13 S2 128.96(19)
N8 C13 S2 125.43(17)
N7 C14 N8 111.3(2)
N7 C14 C15 123.9(2)
N8 C14 C15 124.8(2)
C14 C15 H15A 109.5
C14 C15 H15B 109.5
H15A C15 H15B 109.5
C14 C15 H15C 109.5
H15A C15 H15C 109.5
H15B C15 H15C 109.5
N8 C16 C17 112.3(2)
N8 C16 H16A 109.1
C17 C16 H16A 109.1
N8 C16 H16B 109.1
C17 C16 H16B 109.1
H16A C16 H16B 107.9
C16 C17 H17A 109.5
C16 C17 H17B 109.5
H17A C17 H17B 109.5
C16 C17 H17C 109.5
H17A C17 H17C 109.5
H17B C17 H17C 109.5

loop_
_geom_bond_atom_site_label_1
_geom_bond_atom_site_label_2
_geom_bond_distance
Rh1 C1 1.837(3)
Rh1 C2 1.868(3)
Rh1 N2 2.0763(19)
Rh1 S1 2.3609(7)
S1 C8 1.718(2)
S2 C13 1.683(2)
N1 C3 1.362(3)
N1 N2 1.373(3)
N1 B1 1.539(3)
N2 C5 1.343(3)
N3 C8 1.331(3)
N3 N4 1.397(3)
N3 B1 1.562(3)
N4 C9 1.295(3)
N5 C8 1.355(3)
N5 C9 1.370(3)
N5 C11 1.467(3)
N6 C13 1.342(3)
N6 N7 1.399(3)
N6 B1 1.561(3)
N7 C14 1.309(3)
N8 C14 1.367(3)
N8 C13 1.372(3)
N8 C16 1.463(3)
O1 C1 1.140(3)
O2 C2 1.142(3)
B1 H1 1.0000
C3 C4 1.369(3)
C3 C6 1.494(3)
C4 C5 1.387(4)
C4 H4 0.9500
C5 C7 1.494(3)
C6 H6A 0.9800
C6 H6B 0.9800
C6 H6C 0.9800
C7 H7A 0.9800
C7 H7B 0.9800
C7 H7C 0.9800
C9 C10 1.489(3)
C10 H10A 0.9800
C10 H10B 0.9800
C10 H10C 0.9800
C11 C12 1.516(4)
C11 H11A 0.9900
C11 H11B 0.9900
C12 H12A 0.9800
C12 H12B 0.9800
C12 H12C 0.9800
C14 C15 1.491(3)
C15 H15A 0.9800
C15 H15B 0.9800
C15 H15C 0.9800
C16 C17 1.513(3)
C16 H16A 0.9900
C16 H16B 0.9900
C17 H17A 0.9800
C17 H17B 0.9800
C17 H17C 0.9800

loop_
_geom_torsion_atom_site_label_1
_geom_torsion_atom_site_label_2
_geom_torsion_atom_site_label_3
_geom_torsion_atom_site_label_4
_geom_torsion
C1 Rh1 S1 C8 -120.01(12)
C2 Rh1 S1 C8 159.4(4)
N2 Rh1 S1 C8 52.66(10)
C3 N1 N2 C5 0.2(2)
B1 N1 N2 C5 -177.0(2)
C3 N1 N2 Rh1 -173.56(14)
B1 N1 N2 Rh1 9.3(3)
C2 Rh1 N2 C5 -53.9(2)
S1 Rh1 N2 C5 115.0(2)
C2 Rh1 N2 N1 118.01(18)
S1 Rh1 N2 N1 -73.03(16)
C8 N3 N4 C9 0.9(3)
B1 N3 N4 C9 177.7(2)
C13 N6 N7 C14 2.0(3)
B1 N6 N7 C14 173.9(2)
C3 N1 B1 N6 137.6(2)
N2 N1 B1 N6 -45.7(3)
C3 N1 B1 N3 -102.6(3)
N2 N1 B1 N3 74.0(3)
C13 N6 B1 N1 -52.5(3)
N7 N6 B1 N1 137.2(2)
C13 N6 B1 N3 -174.5(2)
N7 N6 B1 N3 15.3(3)
C8 N3 B1 N1 -59.6(3)
N4 N3 B1 N1 124.3(2)
C8 N3 B1 N6 63.9(3)
N4 N3 B1 N6 -112.2(2)
N2 N1 C3 C4 -0.5(3)
B1 N1 C3 C4 176.6(2)
N2 N1 C3 C6 -179.0(2)
B1 N1 C3 C6 -1.9(4)
N1 C3 C4 C5 0.6(3)
C6 C3 C4 C5 179.0(2)
N1 N2 C5 C4 0.2(3)
Rh1 N2 C5 C4 172.95(17)
N1 N2 C5 C7 179.7(2)
Rh1 N2 C5 C7 -7.6(4)
C3 C4 C5 N2 -0.5(3)
C3 C4 C5 C7 -179.9(2)
N4 N3 C8 N5 -1.3(3)
B1 N3 C8 N5 -177.6(2)
N4 N3 C8 S1 177.42(18)
B1 N3 C8 S1 1.1(4)
C9 N5 C8 N3 1.2(3)
C11 N5 C8 N3 -178.4(2)
C9 N5 C8 S1 -177.68(17)
C11 N5 C8 S1 2.7(3)
Rh1 S1 C8 N3 -6.2(3)
Rh1 S1 C8 N5 172.39(16)
N3 N4 C9 N5 -0.1(3)
N3 N4 C9 C10 -177.9(2)
C8 N5 C9 N4 -0.7(3)
C11 N5 C9 N4 178.9(2)
C8 N5 C9 C10 177.1(2)
C11 N5 C9 C10 -3.2(4)
C8 N5 C11 C12 88.9(3)
C9 N5 C11 C12 -90.7(3)
N7 N6 C13 N8 -2.1(2)
B1 N6 C13 N8 -173.0(2)
N7 N6 C13 S2 177.72(17)
B1 N6 C13 S2 6.8(4)
C14 N8 C13 N6 1.3(2)
C16 N8 C13 N6 -177.3(2)
C14 N8 C13 S2 -178.48(18)
C16 N8 C13 S2 2.9(3)
N6 N7 C14 N8 -1.1(3)
N6 N7 C14 C15 178.9(2)
C13 N8 C14 N7 -0.1(3)
C16 N8 C14 N7 178.5(2)
C13 N8 C14 C15 179.9(2)
C16 N8 C14 C15 -1.5(4)
C14 N8 C16 C17 -98.3(3)
C13 N8 C16 C17 80.0(3)
